data_1562276
loop_
_publ_author_name
'Yang, Huai-Xia'
'Liang, Zhen'
'Hao, Bao-Lian'
'Meng, Xiang-Ru'

_publ_section_title
;
 Syntheses, crystal structures, and characterization of three 1D, 2D and
 3D complexes based on mixed multidentate N- and O-donor ligands
;
_journal_name_full 'Journal of Solid State Chemistry'
_journal_page_first 23
_journal_page_last 31
_journal_paper_doi 10.1016/j.jssc.2014.06.003
_journal_volume 218
_journal_year 2014
_chemical_formula_moiety 'C16 H11 N4 O4 Zn, H2 O'
_chemical_formula_sum 'C16 H13 N4 O5 Zn'
_chemical_formula_weight 406.67
_space_group_IT_number 14
_space_group_name_Hall '-P 2ybc'
_space_group_name_H-M_alt 'P 1 21/c 1'
_symmetry_cell_setting monoclinic
_symmetry_space_group_name_H-M 'P 1 21/c 1'
_atom_sites_solution_hydrogens geom
_atom_sites_solution_primary direct
_atom_sites_solution_secondary difmap
_audit_creation_method SHELXL-97
_cell_angle_alpha 90.00
_cell_angle_beta 115.78(2)
_cell_angle_gamma 90.00
_cell_formula_units_Z 4
_cell_length_a 9.806(2)
_cell_length_b 15.893(3)
_cell_length_c 12.212(5)
_cell_measurement_reflns_used 4751
_cell_measurement_temperature 293(2)
_cell_measurement_theta_max 27.8804
_cell_measurement_theta_min 2.2436
_cell_volume 1713.8(9)
_computing_cell_refinement 'CrystalClear (Rigaku/MSC Inc., 2006)'
_computing_data_collection 'CrystalClear (Rigaku/MSC Inc., 2006)'
_computing_data_reduction 'CrystalClear (Rigaku/MSC Inc., 2006)'
_computing_molecular_graphics 'SHELXTL (Sheldrick, 2008)'
_computing_publication_material 'SHELXTL (Sheldrick, 2008)'
_computing_structure_refinement 'SHELXL-97 (Sheldrick, 2008)'
_computing_structure_solution 'SHELXS-97 (Sheldrick, 2008)'
_diffrn_ambient_temperature 293(2)
_diffrn_detector_area_resol_mean 28.5714
_diffrn_measured_fraction_theta_full 0.996
_diffrn_measured_fraction_theta_max 0.996
_diffrn_measurement_device_type 'Rigaku Saturn'
_diffrn_measurement_method \w
_diffrn_radiation_monochromator graphite
_diffrn_radiation_source 'fine-focus sealed tube'
_diffrn_radiation_type MoK\a
_diffrn_radiation_wavelength 0.71073
_diffrn_reflns_av_R_equivalents 0.0278
_diffrn_reflns_av_sigmaI/netI 0.0253
_diffrn_reflns_limit_h_max 12
_diffrn_reflns_limit_h_min -12
_diffrn_reflns_limit_k_max 20
_diffrn_reflns_limit_k_min -20
_diffrn_reflns_limit_l_max 15
_diffrn_reflns_limit_l_min -16
_diffrn_reflns_number 18680
_diffrn_reflns_theta_full 27.89
_diffrn_reflns_theta_max 27.89
_diffrn_reflns_theta_min 2.25
_exptl_absorpt_coefficient_mu 1.469
_exptl_absorpt_correction_T_max 0.8551
_exptl_absorpt_correction_T_min 0.7779
_exptl_absorpt_correction_type multi-scan
_exptl_absorpt_process_details 'CrystalClear (Rigaku/MSC Inc., 2006)'
_exptl_crystal_colour Colourless
_exptl_crystal_density_diffrn 1.576
_exptl_crystal_density_method 'not measured'
_exptl_crystal_description Prism
_exptl_crystal_F_000 828
_exptl_crystal_size_max 0.18
_exptl_crystal_size_mid 0.12
_exptl_crystal_size_min 0.11
_platon_squeeze_details ' ?'
_refine_diff_density_max 0.527
_refine_diff_density_min -0.329
_refine_diff_density_rms 0.061
_refine_ls_extinction_method none
_refine_ls_goodness_of_fit_ref 1.033
_refine_ls_hydrogen_treatment constr
_refine_ls_matrix_type full
_refine_ls_number_parameters 235
_refine_ls_number_reflns 4076
_refine_ls_number_restraints 0
_refine_ls_restrained_S_all 1.033
_refine_ls_R_factor_all 0.0411
_refine_ls_R_factor_gt 0.0358
_refine_ls_shift/su_max 0.001
_refine_ls_shift/su_mean 0.000
_refine_ls_structure_factor_coef Fsqd
_refine_ls_weighting_details 'calc w=1/[\s^2^(Fo^2^)+(0.0506P)^2^+0.6511P] where P=(Fo^2^+2Fc^2^)/3'
_refine_ls_weighting_scheme calc
_refine_ls_wR_factor_gt 0.0860
_refine_ls_wR_factor_ref 0.0895
_reflns_number_gt 3722
_reflns_number_total 4076
_reflns_threshold_expression >2sigma(I)
_cod_data_source_file JSSC-2014-218-23.cif
_cod_data_source_block 3
_cod_depositor_comments
;
The following automatic conversions were performed:

data item '_exptl_absorpt_correction_type' value 'Multi-scan' was
changed to 'multi-scan' in accordance with the built-in table derived
from the CIF Core dictionary named 'cif_core.dic' version 2.4.5 last
updated on 2014-11-21.

Automatic conversion script
Id: cif_fix_values 8369 2020-08-20 11:38:08Z andrius 
;
_cod_original_cell_volume 1713.8(8)
_cod_original_sg_symbol_H-M P21/c
_cod_database_code 1562276

loop_
_symmetry_equiv_pos_as_xyz
'x, y, z'
'-x, y+1/2, -z+1/2'
'-x, -y, -z'
'x, -y-1/2, z-1/2'

loop_
_atom_site_label
_atom_site_type_symbol
_atom_site_fract_x
_atom_site_fract_y
_atom_site_fract_z
_atom_site_U_iso_or_equiv
_atom_site_adp_type
_atom_site_occupancy
_atom_site_symmetry_multiplicity
_atom_site_calc_flag
_atom_site_refinement_flags
_atom_site_disorder_assembly
_atom_site_disorder_group
Zn1 Zn 0.90485(3) 0.113290(13) -0.16460(2) 0.02186(9) Uani 1 1 d . . .
O1 O 1.10441(16) 0.06663(10) -0.13632(14) 0.0305(3) Uani 1 1 d . . .
O2 O 1.22054(19) 0.13497(11) 0.03895(15) 0.0376(4) Uani 1 1 d . . .
O3 O 1.17433(16) -0.06660(10) 0.05534(14) 0.0305(3) Uani 1 1 d . . .
O4 O 1.37466(18) -0.14227(10) 0.17399(16) 0.0348(4) Uani 1 1 d . . .
N1 N 0.79071(19) 0.04865(10) -0.32163(16) 0.0247(4) Uani 1 1 d . . .
N2 N 0.7393(2) -0.05506(12) -0.45524(17) 0.0325(4) Uani 1 1 d . . .
H2A H 0.7397 -0.1044 -0.4840 0.039 Uiso 1 1 d R . .
N3 N 0.9923(2) -0.14822(11) -0.26709(17) 0.0285(4) Uani 1 1 d . . .
N4 N 1.0790(2) -0.26466(11) -0.30894(18) 0.0297(4) Uani 1 1 d . . .
C1 C 1.2182(2) 0.08291(13) -0.03592(19) 0.0249(4) Uani 1 1 d . . .
C2 C 1.3134(2) -0.08784(13) 0.09538(19) 0.0248(4) Uani 1 1 d . . .
C3 C 1.3623(2) 0.03665(12) -0.01595(18) 0.0226(4) Uani 1 1 d . . .
C4 C 1.4060(2) -0.04114(12) 0.04290(18) 0.0227(4) Uani 1 1 d . . .
C5 C 1.4569(2) 0.07599(13) -0.05808(19) 0.0255(4) Uani 1 1 d . . .
H5A H 1.4275 0.1274 -0.0978 0.031 Uiso 1 1 calc R . .
C6 C 0.6950(2) 0.07939(13) -0.43645(19) 0.0267(4) Uani 1 1 d . . .
C7 C 0.6303(3) 0.15877(14) -0.4735(2) 0.0346(5) Uani 1 1 d . . .
H7A H 0.6494 0.2026 -0.4183 0.041 Uiso 1 1 calc R . .
C8 C 0.5371(3) 0.16927(16) -0.5952(2) 0.0424(6) Uani 1 1 d . . .
H8A H 0.4917 0.2213 -0.6225 0.051 Uiso 1 1 calc R . .
C9 C 0.5085(3) 0.10416(18) -0.6791(2) 0.0434(6) Uani 1 1 d . . .
H9A H 0.4454 0.1142 -0.7607 0.052 Uiso 1 1 calc R . .
C10 C 0.5713(3) 0.02556(17) -0.6441(2) 0.0413(6) Uani 1 1 d . . .
H10A H 0.5530 -0.0179 -0.6998 0.050 Uiso 1 1 calc R . .
C11 C 0.6636(3) 0.01486(14) -0.5208(2) 0.0304(5) Uani 1 1 d . . .
C12 C 0.8120(2) -0.03161(13) -0.3379(2) 0.0268(4) Uani 1 1 d . . .
C13 C 0.8979(3) -0.09122(13) -0.2362(2) 0.0306(5) Uani 1 1 d . . .
H13A H 0.9613 -0.0594 -0.1642 0.037 Uiso 1 1 calc R . .
H13B H 0.8269 -0.1238 -0.2176 0.037 Uiso 1 1 calc R . .
C14 C 0.9744(2) -0.23131(13) -0.2821(2) 0.0295(5) Uani 1 1 d . . .
H14A H 0.8979 -0.2617 -0.2745 0.035 Uiso 1 1 calc R . .
C15 C 1.1689(3) -0.19919(15) -0.3096(3) 0.0479(7) Uani 1 1 d . . .
H15A H 1.2532 -0.2037 -0.3254 0.058 Uiso 1 1 calc R . .
C16 C 1.1166(3) -0.12683(15) -0.2839(3) 0.0500(7) Uani 1 1 d . . .
H16A H 1.1571 -0.0733 -0.2786 0.060 Uiso 1 1 calc R . .
O5 O 1.3186(3) 0.19575(14) -0.3874(2) 0.0757(7) Uani 1 1 d . . .
H1W H 1.2930 0.2470 -0.4030 0.091 Uiso 1 1 d R . .
H2W H 1.4083 0.1949 -0.3308 0.091 Uiso 1 1 d R . .

loop_
_atom_site_aniso_label
_atom_site_aniso_U_11
_atom_site_aniso_U_22
_atom_site_aniso_U_33
_atom_site_aniso_U_23
_atom_site_aniso_U_13
_atom_site_aniso_U_12
Zn1 0.01919(14) 0.01989(13) 0.02871(15) 0.00073(8) 0.01246(11) -0.00141(8)
O1 0.0186(7) 0.0372(8) 0.0342(8) 0.0013(7) 0.0102(7) 0.0029(6)
O2 0.0342(9) 0.0412(9) 0.0386(9) -0.0052(7) 0.0169(8) 0.0078(7)
O3 0.0201(8) 0.0405(9) 0.0353(8) 0.0072(7) 0.0162(7) -0.0003(6)
O4 0.0330(9) 0.0300(8) 0.0484(10) 0.0115(7) 0.0242(8) 0.0042(7)
N1 0.0218(9) 0.0225(8) 0.0271(9) -0.0002(7) 0.0081(7) 0.0022(6)
N2 0.0368(11) 0.0263(9) 0.0299(9) -0.0062(7) 0.0103(8) -0.0002(8)
N3 0.0267(10) 0.0201(8) 0.0393(10) -0.0012(7) 0.0149(8) 0.0032(7)
N4 0.0261(10) 0.0216(8) 0.0440(11) -0.0028(7) 0.0178(9) 0.0014(7)
C1 0.0205(10) 0.0273(10) 0.0311(11) 0.0065(8) 0.0151(9) 0.0031(8)
C2 0.0244(11) 0.0236(9) 0.0322(11) -0.0023(8) 0.0177(9) -0.0042(8)
C3 0.0160(9) 0.0253(9) 0.0272(10) 0.0000(8) 0.0101(8) 0.0003(7)
C4 0.0173(10) 0.0255(9) 0.0272(10) -0.0010(7) 0.0114(8) -0.0036(7)
C5 0.0225(10) 0.0245(9) 0.0322(11) 0.0049(8) 0.0144(9) 0.0019(8)
C6 0.0214(10) 0.0278(10) 0.0291(10) 0.0016(8) 0.0094(9) -0.0008(8)
C7 0.0313(12) 0.0296(11) 0.0391(12) 0.0045(9) 0.0119(10) 0.0037(9)
C8 0.0319(13) 0.0414(13) 0.0476(15) 0.0158(11) 0.0115(12) 0.0058(10)
C9 0.0298(13) 0.0585(16) 0.0344(13) 0.0107(11) 0.0068(11) -0.0042(11)
C10 0.0371(14) 0.0500(14) 0.0318(12) -0.0045(11) 0.0104(11) -0.0076(11)
C11 0.0278(11) 0.0308(10) 0.0303(11) -0.0016(9) 0.0105(9) -0.0031(9)
C12 0.0262(11) 0.0250(10) 0.0297(11) -0.0036(8) 0.0128(9) -0.0002(8)
C13 0.0372(13) 0.0219(9) 0.0348(12) -0.0007(8) 0.0175(10) 0.0070(9)
C14 0.0271(11) 0.0208(9) 0.0435(13) -0.0017(9) 0.0180(10) -0.0008(8)
C15 0.0421(15) 0.0297(12) 0.091(2) -0.0006(13) 0.0465(16) -0.0014(10)
C16 0.0457(16) 0.0240(11) 0.095(2) -0.0022(13) 0.0448(17) -0.0052(10)
O5 0.0837(18) 0.0470(12) 0.0744(16) -0.0190(11) 0.0140(14) 0.0026(11)

loop_
_atom_type_symbol
_atom_type_description
_atom_type_scat_dispersion_real
_atom_type_scat_dispersion_imag
_atom_type_scat_source
C C 0.0033 0.0016 'International Tables Vol C Tables 4.2.6.8 and 6.1.1.4'
H H 0.0000 0.0000 'International Tables Vol C Tables 4.2.6.8 and 6.1.1.4'
N N 0.0061 0.0033 'International Tables Vol C Tables 4.2.6.8 and 6.1.1.4'
O O 0.0106 0.0060 'International Tables Vol C Tables 4.2.6.8 and 6.1.1.4'
Zn Zn 0.2839 1.4301 'International Tables Vol C Tables 4.2.6.8 and 6.1.1.4'

loop_
_geom_angle_atom_site_label_1
_geom_angle_atom_site_label_2
_geom_angle_atom_site_label_3
_geom_angle
_geom_angle_site_symmetry_1
_geom_angle_site_symmetry_3
O3 Zn1 O1 113.23(7) 3_755 .
O3 Zn1 N4 124.39(7) 3_755 2_754
O1 Zn1 N4 104.59(7) . 2_754
O3 Zn1 N1 103.46(7) 3_755 .
O1 Zn1 N1 94.15(7) . .
N4 Zn1 N1 113.04(8) 2_754 .
C1 O1 Zn1 118.53(13) . .
C2 O3 Zn1 108.21(13) . 3_755
C12 N1 C6 105.58(17) . .
C12 N1 Zn1 124.93(14) . .
C6 N1 Zn1 128.81(14) . .
C12 N2 C11 107.24(18) . .
C12 N2 H2A 126.3 . .
C11 N2 H2A 126.4 . .
C14 N3 C16 107.40(18) . .
C14 N3 C13 126.17(19) . .
C16 N3 C13 126.43(19) . .
C14 N4 C15 105.64(18) . .
C14 N4 Zn1 124.08(15) . 2_744
C15 N4 Zn1 130.25(16) . 2_744
O2 C1 O1 125.37(19) . .
O2 C1 C3 119.59(19) . .
O1 C1 C3 114.91(18) . .
O4 C2 O3 124.02(18) . .
O4 C2 C4 119.53(18) . .
O3 C2 C4 116.43(18) . .
C5 C3 C4 118.85(18) . .
C5 C3 C1 116.62(17) . .
C4 C3 C1 124.53(17) . .
C5 C4 C3 118.86(18) 3_855 .
C5 C4 C2 118.14(18) 3_855 .
C3 C4 C2 122.96(18) . .
C4 C5 C3 122.29(18) 3_855 .
C4 C5 H5A 118.9 3_855 .
C3 C5 H5A 118.9 . .
C11 C6 N1 108.79(18) . .
C11 C6 C7 120.3(2) . .
N1 C6 C7 130.9(2) . .
C8 C7 C6 117.0(2) . .
C8 C7 H7A 121.5 . .
C6 C7 H7A 121.5 . .
C7 C8 C9 122.0(2) . .
C7 C8 H8A 119.0 . .
C9 C8 H8A 119.0 . .
C10 C9 C8 121.7(2) . .
C10 C9 H9A 119.2 . .
C8 C9 H9A 119.2 . .
C9 C10 C11 116.1(2) . .
C9 C10 H10A 121.9 . .
C11 C10 H10A 121.9 . .
N2 C11 C10 131.2(2) . .
N2 C11 C6 105.90(19) . .
C10 C11 C6 122.9(2) . .
N1 C12 N2 112.47(19) . .
N1 C12 C13 123.73(19) . .
N2 C12 C13 123.66(19) . .
N3 C13 C12 111.77(18) . .
N3 C13 H13A 109.3 . .
C12 C13 H13A 109.3 . .
N3 C13 H13B 109.3 . .
C12 C13 H13B 109.3 . .
H13A C13 H13B 107.9 . .
N4 C14 N3 111.25(19) . .
N4 C14 H14A 124.4 . .
N3 C14 H14A 124.4 . .
C16 C15 N4 109.6(2) . .
C16 C15 H15A 125.2 . .
N4 C15 H15A 125.2 . .
C15 C16 N3 106.1(2) . .
C15 C16 H16A 126.9 . .
N3 C16 H16A 126.9 . .
H1W O5 H2W 107.4 . .

loop_
_geom_bond_atom_site_label_1
_geom_bond_atom_site_label_2
_geom_bond_distance
_geom_bond_site_symmetry_2
Zn1 O3 1.9583(15) 3_755
Zn1 O1 1.9775(15) .
Zn1 N4 1.9842(18) 2_754
Zn1 N1 2.0295(18) .
O1 C1 1.275(3) .
O2 C1 1.226(3) .
O3 C2 1.277(3) .
O3 Zn1 1.9583(15) 3_755
O4 C2 1.237(3) .
N1 C12 1.321(3) .
N1 C6 1.393(3) .
N2 C12 1.346(3) .
N2 C11 1.382(3) .
N2 H2A 0.8599 .
N3 C14 1.334(3) .
N3 C16 1.364(3) .
N3 C13 1.457(3) .
N4 C14 1.316(3) .
N4 C15 1.366(3) .
N4 Zn1 1.9842(18) 2_744
C1 C3 1.515(3) .
C2 C4 1.514(3) .
C3 C5 1.390(3) .
C3 C4 1.400(3) .
C4 C5 1.390(3) 3_855
C5 C4 1.390(3) 3_855
C5 H5A 0.9300 .
C6 C11 1.390(3) .
C6 C7 1.396(3) .
C7 C8 1.375(3) .
C7 H7A 0.9300 .
C8 C9 1.396(4) .
C8 H8A 0.9300 .
C9 C10 1.376(4) .
C9 H9A 0.9300 .
C10 C11 1.390(3) .
C10 H10A 0.9300 .
C12 C13 1.496(3) .
C13 H13A 0.9700 .
C13 H13B 0.9700 .
C14 H14A 0.9300 .
C15 C16 1.351(3) .
C15 H15A 0.9300 .
C16 H16A 0.9300 .
O5 H1W 0.8500 .
O5 H2W 0.8501 .

loop_
_geom_hbond_atom_site_label_D
_geom_hbond_atom_site_label_H
_geom_hbond_atom_site_label_A
_geom_hbond_distance_DH
_geom_hbond_distance_HA
_geom_hbond_distance_DA
_geom_hbond_angle_DHA
_geom_hbond_site_symmetry_A
O5 H2W O4 0.85 2.31 3.121(3) 158.9 3_855
N2 H2A O5 0.86 2.03 2.840(3) 156.7 3_754
O5 H1W O2 0.85 2.02 2.867(3) 173.2 4_565

loop_
_geom_torsion_atom_site_label_1
_geom_torsion_atom_site_label_2
_geom_torsion_atom_site_label_3
_geom_torsion_atom_site_label_4
_geom_torsion
_geom_torsion_site_symmetry_1
_geom_torsion_site_symmetry_2
_geom_torsion_site_symmetry_3
_geom_torsion_site_symmetry_4
O3 Zn1 O1 C1 -66.17(16) 3_755 . . .
N4 Zn1 O1 C1 72.16(16) 2_754 . . .
N1 Zn1 O1 C1 -172.74(15) . . . .
O3 Zn1 N1 C12 -70.86(18) 3_755 . . .
O1 Zn1 N1 C12 44.22(18) . . . .
N4 Zn1 N1 C12 152.00(17) 2_754 . . .
O3 Zn1 N1 C6 120.04(17) 3_755 . . .
O1 Zn1 N1 C6 -124.88(17) . . . .
N4 Zn1 N1 C6 -17.10(19) 2_754 . . .
Zn1 O1 C1 O2 -11.0(3) . . . .
Zn1 O1 C1 C3 173.28(12) . . . .
Zn1 O3 C2 O4 13.4(3) 3_755 . . .
Zn1 O3 C2 C4 -165.51(14) 3_755 . . .
O2 C1 C3 C5 -86.5(3) . . . .
O1 C1 C3 C5 89.5(2) . . . .
O2 C1 C3 C4 92.5(3) . . . .
O1 C1 C3 C4 -91.6(2) . . . .
C5 C3 C4 C5 0.5(3) . . . 3_855
C1 C3 C4 C5 -178.40(19) . . . 3_855
C5 C3 C4 C2 178.13(19) . . . .
C1 C3 C4 C2 -0.8(3) . . . .
O4 C2 C4 C5 17.9(3) . . . 3_855
O3 C2 C4 C5 -163.18(19) . . . 3_855
O4 C2 C4 C3 -159.7(2) . . . .
O3 C2 C4 C3 19.2(3) . . . .
C4 C3 C5 C4 -0.6(3) . . . 3_855
C1 C3 C5 C4 178.47(19) . . . 3_855
C12 N1 C6 C11 -1.3(2) . . . .
Zn1 N1 C6 C11 169.46(15) . . . .
C12 N1 C6 C7 177.3(2) . . . .
Zn1 N1 C6 C7 -11.9(3) . . . .
C11 C6 C7 C8 -0.5(3) . . . .
N1 C6 C7 C8 -178.9(2) . . . .
C6 C7 C8 C9 -0.5(4) . . . .
C7 C8 C9 C10 0.6(4) . . . .
C8 C9 C10 C11 0.4(4) . . . .
C12 N2 C11 C10 -179.5(2) . . . .
C12 N2 C11 C6 -0.3(2) . . . .
C9 C10 C11 N2 177.7(2) . . . .
C9 C10 C11 C6 -1.4(4) . . . .
N1 C6 C11 N2 1.0(2) . . . .
C7 C6 C11 N2 -177.8(2) . . . .
N1 C6 C11 C10 -179.8(2) . . . .
C7 C6 C11 C10 1.5(3) . . . .
C6 N1 C12 N2 1.1(2) . . . .
Zn1 N1 C12 N2 -170.10(14) . . . .
C6 N1 C12 C13 -174.7(2) . . . .
Zn1 N1 C12 C13 14.1(3) . . . .
C11 N2 C12 N1 -0.5(3) . . . .
C11 N2 C12 C13 175.3(2) . . . .
C14 N3 C13 C12 -113.7(2) . . . .
C16 N3 C13 C12 67.6(3) . . . .
N1 C12 C13 N3 -140.1(2) . . . .
N2 C12 C13 N3 44.5(3) . . . .
C15 N4 C14 N3 0.7(3) . . . .
Zn1 N4 C14 N3 178.82(15) 2_744 . . .
C16 N3 C14 N4 -0.7(3) . . . .
C13 N3 C14 N4 -179.7(2) . . . .
C14 N4 C15 C16 -0.4(3) . . . .
Zn1 N4 C15 C16 -178.4(2) 2_744 . . .
N4 C15 C16 N3 0.0(4) . . . .
C14 N3 C16 C15 0.4(3) . . . .
C13 N3 C16 C15 179.4(2) . . . .

loop_
_platon_squeeze_void_nr
_platon_squeeze_void_average_x
_platon_squeeze_void_average_y
_platon_squeeze_void_average_z
_platon_squeeze_void_volume
_platon_squeeze_void_count_electrons
1 0.000 0.500 0.000 58.1 2.7
2 0.000 1.000 0.500 58.1 2.6
